data_4033879
loop_
_publ_author_name
'Mukhopadhyay, Arindam'
'Jana, Kanyashree'
'Hossen, Tousif'
'Sahu, Kalyanasis'
'Moorthy, Jarugu Narasimha'

_publ_section_title
;
 Coumarin-Annelated Regioisomeric Heptahelicenes: Influence of Helicity on
 Excited-State Properties and Chiroptical Properties.
;
_journal_issue 17
_journal_name_full 'The Journal of organic chemistry'
_journal_page_first 10658
_journal_page_last 10668
_journal_paper_doi 10.1021/acs.joc.9b01126
_journal_volume 84
_journal_year 2019
_chemical_formula_moiety 'C29 H16 O2, 0.5(C H Cl3)'
_chemical_formula_sum 'C29.5 H16.5 Cl1.5 O2'
_chemical_formula_weight 456.10
_space_group_crystal_system monoclinic
_space_group_IT_number 14
_space_group_name_Hall '-P 2yn'
_space_group_name_H-M_alt 'P 1 21/n 1'
_atom_sites_solution_hydrogens geom
_audit_creation_method SHELXL-2014/7
_cell_angle_alpha 90
_cell_angle_beta 96.334(2)
_cell_angle_gamma 90
_cell_formula_units_Z 8
_cell_length_a 12.1609(10)
_cell_length_b 9.9347(8)
_cell_length_c 34.851(3)
_cell_measurement_reflns_used 5579
_cell_measurement_temperature 100(2)
_cell_measurement_theta_max 28.384
_cell_measurement_theta_min 2.133
_cell_volume 4184.8(6)
_computing_cell_refinement 'Bruker SAINT'
_computing_data_collection 'Bruker APEX2'
_computing_data_reduction 'Bruker SAINT'
_computing_structure_refinement 'SHELXL-2014/7 (Sheldrick, 2014)'
_diffrn_ambient_temperature 100(2)
_diffrn_measured_fraction_theta_full 0.999
_diffrn_measured_fraction_theta_max 0.997
_diffrn_measurement_device_type 'Bruker APEX-II CCD'
_diffrn_measurement_method '\f and \w scans'
_diffrn_radiation_type MoK\a
_diffrn_radiation_wavelength 0.71073
_diffrn_reflns_av_R_equivalents 0.1418
_diffrn_reflns_av_unetI/netI 0.1337
_diffrn_reflns_Laue_measured_fraction_full 0.999
_diffrn_reflns_Laue_measured_fraction_max 0.997
_diffrn_reflns_limit_h_max 16
_diffrn_reflns_limit_h_min -16
_diffrn_reflns_limit_k_max 13
_diffrn_reflns_limit_k_min -13
_diffrn_reflns_limit_l_max 46
_diffrn_reflns_limit_l_min -46
_diffrn_reflns_number 60581
_diffrn_reflns_point_group_measured_fraction_full 0.999
_diffrn_reflns_point_group_measured_fraction_max 0.997
_diffrn_reflns_theta_full 25.242
_diffrn_reflns_theta_max 28.384
_diffrn_reflns_theta_min 2.133
_diffrn_source 'sealed tube'
_exptl_absorpt_coefficient_mu 0.274
_exptl_absorpt_correction_type none
_exptl_crystal_colour yellow
_exptl_crystal_density_diffrn 1.448
_exptl_crystal_density_method 'not measured'
_exptl_crystal_description block
_exptl_crystal_F_000 1880
_exptl_crystal_size_max 0.24
_exptl_crystal_size_mid 0.18
_exptl_crystal_size_min 0.12
_refine_diff_density_max 1.107
_refine_diff_density_min -1.081
_refine_diff_density_rms 0.127
_refine_ls_extinction_method none
_refine_ls_goodness_of_fit_ref 1.120
_refine_ls_hydrogen_treatment constr
_refine_ls_matrix_type full
_refine_ls_number_parameters 595
_refine_ls_number_reflns 10453
_refine_ls_number_restraints 0
_refine_ls_restrained_S_all 1.120
_refine_ls_R_factor_all 0.2358
_refine_ls_R_factor_gt 0.1441
_refine_ls_shift/su_max 0.000
_refine_ls_shift/su_mean 0.000
_refine_ls_structure_factor_coef Fsqd
_refine_ls_weighting_details 'w=1/[\s^2^(Fo^2^)+(0.0882P)^2^+44.2972P] where P=(Fo^2^+2Fc^2^)/3'
_refine_ls_weighting_scheme calc
_refine_ls_wR_factor_gt 0.3355
_refine_ls_wR_factor_ref 0.3741
_reflns_Friedel_coverage 0.000
_reflns_number_gt 5579
_reflns_number_total 10453
_reflns_threshold_expression 'I > 2\s(I)'
_cod_data_source_file jo9b01126_si_006.cif
_cod_data_source_block 7-out
_cod_depositor_comments
;

2020-04-04
Z value and formula fixed to values more according to usual
chemical conventions.                 miguel
;
_cod_original_formula_sum 'C59 H33 Cl3 O4'
_cod_original_formula_weight 912.20
_cod_original_formula_moiety '2(C29 H16 O2), C H Cl3'
_cod_original_formula_units_Z 4
_cod_original_sg_symbol_H-M 'P 21/n'
_cod_database_code 4033879
_shelx_shelxl_version_number 2014/7
_shelx_space_group_comment
;
The symmetry employed for this shelxl refinement is uniquely defined
by the following loop, which should always be used as a source of
symmetry information in preference to the above space-group names.
They are only intended as comments.
;

loop_
_space_group_symop_operation_xyz
'x, y, z'
'-x+1/2, y+1/2, -z+1/2'
'-x, -y, -z'
'x-1/2, -y-1/2, z-1/2'

loop_
_atom_site_label
_atom_site_type_symbol
_atom_site_fract_x
_atom_site_fract_y
_atom_site_fract_z
_atom_site_U_iso_or_equiv
_atom_site_adp_type
_atom_site_occupancy
_atom_site_site_symmetry_order
_atom_site_calc_flag
_atom_site_refinement_flags_posn
_atom_site_refinement_flags_adp
C1 C 0.7021(6) 0.1992(7) 0.2495(2) 0.0253(15) Uani 1 1 d . .
C2 C 0.6822(5) 0.0725(7) 0.2300(2) 0.0237(15) Uani 1 1 d . .
H2 H 0.6925 -0.0068 0.2441 0.028 Uiso 1 1 calc R U
C3 C 0.6491(5) 0.0657(7) 0.19207(18) 0.0183(14) Uani 1 1 d . .
H3 H 0.6339 -0.0181 0.1808 0.022 Uiso 1 1 calc R U
C4 C 0.6366(5) 0.1824(7) 0.16854(19) 0.0204(14) Uani 1 1 d . .
C5 C 0.6661(5) 0.3055(7) 0.1868(2) 0.0225(15) Uani 1 1 d . .
C6 C 0.6740(6) 0.4257(8) 0.1674(2) 0.0272(16) Uani 1 1 d . .
H6 H 0.6863 0.5061 0.1809 0.033 Uiso 1 1 calc R U
C7 C 0.6370(6) 0.3042(8) 0.1078(2) 0.0297(17) Uani 1 1 d . .
C8 C 0.6116(5) 0.1857(7) 0.1275(2) 0.0237(15) Uani 1 1 d . .
C9 C 0.5665(5) 0.0728(8) 0.10497(19) 0.0228(15) Uani 1 1 d . .
C10 C 0.5907(6) 0.0665(9) 0.0658(2) 0.0300(17) Uani 1 1 d . .
C11 C 0.6277(6) 0.1814(9) 0.0476(2) 0.0333(18) Uani 1 1 d . .
H11 H 0.6419 0.1768 0.0219 0.040 Uiso 1 1 calc R U
C12 C 0.6428(6) 0.2985(9) 0.0671(2) 0.0320(18) Uani 1 1 d . .
H12 H 0.6573 0.3766 0.0538 0.038 Uiso 1 1 calc R U
C13 C 0.5748(6) -0.0587(9) 0.0456(2) 0.0340(19) Uani 1 1 d . .
H13 H 0.5872 -0.0636 0.0198 0.041 Uiso 1 1 calc R U
C14 C 0.5420(6) -0.1700(8) 0.0636(2) 0.0306(17) Uani 1 1 d . .
H14 H 0.5440 -0.2533 0.0515 0.037 Uiso 1 1 calc R U
C15 C 0.5051(6) -0.1613(8) 0.1002(2) 0.0295(17) Uani 1 1 d . .
C16 C 0.5029(5) -0.0351(7) 0.1187(2) 0.0230(15) Uani 1 1 d . .
C17 C 0.4342(5) -0.0215(7) 0.14992(19) 0.0210(14) Uani 1 1 d . .
C18 C 0.4052(6) -0.1410(8) 0.1689(2) 0.0281(17) Uani 1 1 d . .
C19 C 0.4264(6) -0.2682(8) 0.1533(2) 0.0298(17) Uani 1 1 d . .
H19 H 0.4105 -0.3456 0.1666 0.036 Uiso 1 1 calc R U
C20 C 0.4699(6) -0.2793(8) 0.1189(2) 0.0310(18) Uani 1 1 d . .
H20 H 0.4766 -0.3635 0.1077 0.037 Uiso 1 1 calc R U
C21 C 0.3496(6) -0.1327(8) 0.2023(2) 0.0267(16) Uani 1 1 d . .
H21 H 0.3366 -0.2116 0.2155 0.032 Uiso 1 1 calc R U
C22 C 0.3145(6) -0.0147(9) 0.2159(2) 0.0311(18) Uani 1 1 d . .
H22 H 0.2831 -0.0123 0.2390 0.037 Uiso 1 1 calc R U
C23 C 0.3258(5) 0.1071(8) 0.19441(19) 0.0231(15) Uani 1 1 d . .
C24 C 0.3843(5) 0.1031(7) 0.16106(19) 0.0227(15) Uani 1 1 d . .
C25 C 0.3760(5) 0.2198(7) 0.1380(2) 0.0236(15) Uani 1 1 d . .
H25 H 0.4091 0.2195 0.1152 0.028 Uiso 1 1 calc R U
C26 C 0.3216(6) 0.3337(7) 0.1474(2) 0.0272(16) Uani 1 1 d . .
H26 H 0.3185 0.4084 0.1312 0.033 Uiso 1 1 calc R U
C27 C 0.2712(7) 0.3372(9) 0.1812(3) 0.041(2) Uani 1 1 d . .
H27 H 0.2364 0.4153 0.1883 0.049 Uiso 1 1 calc R U
C28 C 0.2730(6) 0.2262(9) 0.2040(2) 0.036(2) Uani 1 1 d . .
H28 H 0.2382 0.2290 0.2264 0.043 Uiso 1 1 calc R U
C29 C 0.8003(6) -0.2491(7) 0.0793(2) 0.0238(15) Uani 1 1 d . .
C30 C 0.8003(6) -0.1991(7) 0.1174(2) 0.0237(15) Uani 1 1 d . .
H30 H 0.7744 -0.2531 0.1363 0.028 Uiso 1 1 calc R U
C31 C 0.8373(5) -0.0750(7) 0.1265(2) 0.0212(14) Uani 1 1 d . .
H31 H 0.8367 -0.0446 0.1518 0.025 Uiso 1 1 calc R U
C32 C 0.8774(5) 0.0113(7) 0.09876(19) 0.0195(14) Uani 1 1 d . .
C33 C 0.8675(5) -0.0337(7) 0.0608(2) 0.0221(15) Uani 1 1 d . .
C34 C 0.8871(6) 0.0466(8) 0.0293(2) 0.0273(16) Uani 1 1 d . .
H34 H 0.8865 0.0107 0.0046 0.033 Uiso 1 1 calc R U
C35 C 0.9074(6) 0.1809(7) 0.0364(2) 0.0260(16) Uani 1 1 d . .
H35 H 0.9130 0.2387 0.0158 0.031 Uiso 1 1 calc R U
C36 C 0.9200(6) 0.2337(7) 0.0745(2) 0.0252(16) Uani 1 1 d . .
C37 C 0.9184(5) 0.1466(7) 0.1061(2) 0.0211(14) Uani 1 1 d . .
C38 C 0.9538(5) 0.1969(7) 0.1440(2) 0.0233(15) Uani 1 1 d . .
C39 C 0.9459(6) 0.3365(7) 0.1502(2) 0.0253(16) Uani 1 1 d . .
C40 C 0.9360(6) 0.4234(8) 0.1174(2) 0.0306(17) Uani 1 1 d . .
H40 H 0.9338 0.5159 0.1212 0.037 Uiso 1 1 calc R U
C41 C 0.9299(6) 0.3754(7) 0.0812(2) 0.0307(17) Uani 1 1 d . .
H41 H 0.9322 0.4342 0.0606 0.037 Uiso 1 1 calc R U
C42 C 0.9512(6) 0.3869(8) 0.1885(2) 0.0285(17) Uani 1 1 d . .
H42 H 0.9500 0.4794 0.1926 0.034 Uiso 1 1 calc R U
C43 C 0.9578(6) 0.3030(8) 0.2188(2) 0.0308(18) Uani 1 1 d . .
H43 H 0.9487 0.3365 0.2432 0.037 Uiso 1 1 calc R U
C44 C 0.9788(5) 0.1627(7) 0.2141(2) 0.0227(15) Uani 1 1 d . .
C45 C 0.9916(5) 0.1127(7) 0.1768(2) 0.0200(14) Uani 1 1 d . .
C46 C 1.0411(5) -0.0189(7) 0.17441(19) 0.0209(14) Uani 1 1 d . .
C47 C 1.0394(6) -0.1061(7) 0.2057(2) 0.0239(15) Uani 1 1 d . .
C48 C 1.0126(6) -0.0560(8) 0.2420(2) 0.0279(17) Uani 1 1 d . .
H48 H 1.0107 -0.1144 0.2628 0.033 Uiso 1 1 calc R U
C49 C 0.9902(6) 0.0749(8) 0.2461(2) 0.0284(17) Uani 1 1 d . .
H49 H 0.9821 0.1086 0.2705 0.034 Uiso 1 1 calc R U
C50 C 1.0666(6) -0.2470(8) 0.2011(2) 0.0292(17) Uani 1 1 d . .
H50 H 1.0631 -0.3063 0.2216 0.035 Uiso 1 1 calc R U
C51 C 1.0965(6) -0.2915(8) 0.1680(2) 0.0320(18) Uani 1 1 d . .
H51 H 1.1051 -0.3837 0.1647 0.038 Uiso 1 1 calc R U
C52 C 1.1156(6) -0.2044(8) 0.1377(2) 0.0256(16) Uani 1 1 d . .
C53 C 1.0954(6) -0.0635(7) 0.1414(2) 0.0234(15) Uani 1 1 d . .
C54 C 1.1370(5) 0.0244(8) 0.1151(2) 0.0257(16) Uani 1 1 d . .
H54 H 1.1311 0.1167 0.1189 0.031 Uiso 1 1 calc R U
C55 C 1.1856(6) -0.0206(9) 0.0844(2) 0.0315(18) Uani 1 1 d . .
H55 H 1.2130 0.0406 0.0676 0.038 Uiso 1 1 calc R U
C56 C 1.1947(7) -0.1598(9) 0.0776(2) 0.0349(19) Uani 1 1 d . .
H56 H 1.2221 -0.1912 0.0554 0.042 Uiso 1 1 calc R U
C57 C 1.1626(6) -0.2474(9) 0.1044(2) 0.0342(19) Uani 1 1 d . .
H57 H 1.1719 -0.3392 0.1006 0.041 Uiso 1 1 calc R U
C58 C 0.2699(7) 0.4058(9) 0.0188(2) 0.0369(19) Uani 1 1 d . .
H58 H 0.2465 0.3986 -0.0090 0.044 Uiso 1 1 calc R U
C59 C 0.6634(6) 0.4236(8) 0.1285(2) 0.0293(17) Uani 1 1 d . .
H59 H 0.6738 0.5027 0.1151 0.035 Uiso 1 1 calc R U
O1 O 0.7321(5) 0.2172(6) 0.28356(15) 0.0356(13) Uani 1 1 d . .
O2 O 0.6928(4) 0.3119(5) 0.22613(14) 0.0268(11) Uani 1 1 d . .
O3 O 0.7701(5) -0.3612(5) 0.06784(15) 0.0317(12) Uani 1 1 d . .
O4 O 0.8329(4) -0.1635(5) 0.05188(13) 0.0240(11) Uani 1 1 d . .
Cl1 Cl 0.1587(3) 0.3727(6) 0.04480(11) 0.1226(19) Uani 1 1 d . .
Cl2 Cl 0.3721(4) 0.2889(5) 0.03235(9) 0.125(2) Uani 1 1 d . .
Cl3 Cl 0.3235(5) 0.5630(4) 0.02955(10) 0.138(2) Uani 1 1 d . .

loop_
_atom_site_aniso_label
_atom_site_aniso_U_11
_atom_site_aniso_U_22
_atom_site_aniso_U_33
_atom_site_aniso_U_23
_atom_site_aniso_U_13
_atom_site_aniso_U_12
C1 0.024(4) 0.027(4) 0.025(4) 0.003(3) 0.005(3) 0.004(3)
C2 0.020(3) 0.024(4) 0.027(4) 0.010(3) 0.002(3) -0.001(3)
C3 0.014(3) 0.022(3) 0.019(3) -0.002(3) 0.002(2) 0.001(3)
C4 0.017(3) 0.021(3) 0.023(3) 0.006(3) 0.004(3) 0.006(3)
C5 0.016(3) 0.022(4) 0.029(4) 0.000(3) 0.004(3) 0.000(3)
C6 0.027(4) 0.023(4) 0.032(4) 0.007(3) 0.004(3) -0.002(3)
C7 0.020(4) 0.041(5) 0.028(4) 0.012(4) 0.000(3) 0.001(3)
C8 0.013(3) 0.028(4) 0.030(4) 0.008(3) 0.003(3) 0.000(3)
C9 0.017(3) 0.033(4) 0.019(3) 0.004(3) 0.004(3) 0.002(3)
C10 0.016(3) 0.044(5) 0.028(4) -0.002(4) -0.002(3) -0.003(3)
C11 0.024(4) 0.051(5) 0.025(4) 0.009(4) 0.006(3) 0.004(4)
C12 0.029(4) 0.040(5) 0.027(4) 0.010(4) 0.003(3) -0.003(3)
C13 0.026(4) 0.052(5) 0.024(4) -0.011(4) 0.002(3) 0.007(4)
C14 0.024(4) 0.031(4) 0.036(4) -0.005(4) -0.001(3) 0.002(3)
C15 0.023(4) 0.031(4) 0.032(4) -0.007(3) -0.004(3) -0.001(3)
C16 0.012(3) 0.031(4) 0.025(4) 0.003(3) -0.001(3) 0.003(3)
C17 0.013(3) 0.025(4) 0.023(3) 0.000(3) -0.005(3) -0.004(3)
C18 0.023(4) 0.031(4) 0.028(4) 0.004(3) -0.006(3) -0.005(3)
C19 0.032(4) 0.025(4) 0.030(4) 0.005(3) -0.007(3) -0.005(3)
C20 0.029(4) 0.021(4) 0.040(5) -0.003(3) -0.005(3) 0.001(3)
C21 0.025(4) 0.033(4) 0.021(4) 0.007(3) -0.004(3) -0.008(3)
C22 0.022(4) 0.059(5) 0.013(3) 0.003(4) 0.003(3) -0.013(4)
C23 0.015(3) 0.035(4) 0.019(3) -0.001(3) 0.000(3) -0.007(3)
C24 0.014(3) 0.032(4) 0.022(4) 0.000(3) -0.003(3) -0.004(3)
C25 0.018(3) 0.026(4) 0.027(4) 0.000(3) 0.002(3) 0.000(3)
C26 0.020(4) 0.024(4) 0.035(4) -0.002(3) -0.006(3) 0.000(3)
C27 0.030(4) 0.046(5) 0.046(5) -0.015(4) -0.007(4) 0.010(4)
C28 0.020(4) 0.058(6) 0.029(4) -0.015(4) 0.001(3) 0.002(4)
C29 0.030(4) 0.014(3) 0.025(4) 0.001(3) -0.006(3) 0.002(3)
C30 0.023(3) 0.024(4) 0.024(4) 0.000(3) 0.000(3) 0.001(3)
C31 0.015(3) 0.025(4) 0.023(3) -0.003(3) -0.001(3) 0.003(3)
C32 0.011(3) 0.026(4) 0.022(3) -0.003(3) 0.001(2) 0.002(3)
C33 0.019(3) 0.020(3) 0.026(4) -0.001(3) -0.003(3) -0.001(3)
C34 0.027(4) 0.035(4) 0.021(4) 0.002(3) 0.005(3) -0.004(3)
C35 0.025(4) 0.027(4) 0.026(4) 0.009(3) 0.002(3) -0.005(3)
C36 0.018(3) 0.028(4) 0.031(4) 0.001(3) 0.005(3) -0.002(3)
C37 0.017(3) 0.019(3) 0.027(4) 0.000(3) 0.001(3) 0.001(3)
C38 0.015(3) 0.023(4) 0.032(4) -0.001(3) 0.000(3) -0.001(3)
C39 0.019(3) 0.024(4) 0.032(4) -0.011(3) 0.001(3) 0.001(3)
C40 0.028(4) 0.016(4) 0.046(5) -0.004(3) -0.005(3) -0.001(3)
C41 0.030(4) 0.019(4) 0.043(5) 0.003(3) 0.004(3) 0.000(3)
C42 0.023(4) 0.026(4) 0.037(4) -0.014(3) 0.004(3) 0.001(3)
C43 0.020(4) 0.038(4) 0.035(4) -0.016(4) 0.003(3) 0.004(3)
C44 0.014(3) 0.027(4) 0.027(4) -0.005(3) -0.002(3) -0.001(3)
C45 0.009(3) 0.022(3) 0.028(4) -0.010(3) 0.002(3) -0.003(2)
C46 0.015(3) 0.024(4) 0.022(3) -0.006(3) 0.000(3) -0.003(3)
C47 0.019(3) 0.028(4) 0.022(4) 0.000(3) -0.010(3) -0.003(3)
C48 0.022(4) 0.038(5) 0.024(4) 0.004(3) 0.002(3) -0.010(3)
C49 0.018(3) 0.048(5) 0.020(4) -0.004(3) 0.004(3) -0.004(3)
C50 0.023(4) 0.024(4) 0.038(4) 0.009(3) -0.008(3) -0.006(3)
C51 0.030(4) 0.020(4) 0.043(5) 0.003(4) -0.012(3) -0.003(3)
C52 0.021(3) 0.029(4) 0.025(4) -0.008(3) -0.007(3) 0.003(3)
C53 0.019(3) 0.024(4) 0.025(4) -0.005(3) -0.007(3) 0.000(3)
C54 0.017(3) 0.032(4) 0.026(4) 0.001(3) -0.003(3) -0.002(3)
C55 0.022(4) 0.049(5) 0.023(4) -0.005(4) 0.003(3) -0.001(3)
C56 0.036(4) 0.044(5) 0.025(4) -0.016(4) 0.003(3) 0.006(4)
C57 0.029(4) 0.035(4) 0.036(4) -0.015(4) -0.005(3) 0.007(3)
C58 0.040(5) 0.041(5) 0.029(4) -0.003(4) 0.004(3) -0.003(4)
C59 0.021(4) 0.030(4) 0.038(4) 0.009(4) 0.007(3) -0.001(3)
O1 0.046(3) 0.035(3) 0.024(3) 0.000(2) 0.000(2) 0.003(3)
O2 0.031(3) 0.020(3) 0.029(3) 0.002(2) 0.005(2) -0.002(2)
O3 0.046(3) 0.020(3) 0.028(3) 0.003(2) -0.003(2) -0.003(2)
O4 0.028(3) 0.022(3) 0.022(2) -0.001(2) 0.001(2) -0.002(2)
Cl1 0.0496(18) 0.238(6) 0.084(2) -0.016(3) 0.0227(16) -0.044(3)
Cl2 0.148(4) 0.181(4) 0.0424(16) -0.007(2) -0.0071(18) 0.124(3)
Cl3 0.296(7) 0.062(2) 0.060(2) -0.0138(18) 0.038(3) -0.076(3)

loop_
_atom_type_symbol
_atom_type_description
_atom_type_scat_dispersion_real
_atom_type_scat_dispersion_imag
_atom_type_scat_source
C C 0.0033 0.0016 'International Tables Vol C Tables 4.2.6.8 and 6.1.1.4'
H H 0.0000 0.0000 'International Tables Vol C Tables 4.2.6.8 and 6.1.1.4'
O O 0.0106 0.0060 'International Tables Vol C Tables 4.2.6.8 and 6.1.1.4'
Cl Cl 0.1484 0.1585 'International Tables Vol C Tables 4.2.6.8 and 6.1.1.4'

loop_
_geom_angle_atom_site_label_1
_geom_angle_atom_site_label_2
_geom_angle_atom_site_label_3
_geom_angle
O1 C1 O2 116.9(7)
O1 C1 C2 127.3(7)
O2 C1 C2 115.6(6)
C3 C2 C1 121.8(7)
C3 C2 H2 119.1
C1 C2 H2 119.1
C2 C3 C4 122.1(7)
C2 C3 H3 119.0
C4 C3 H3 119.0
C5 C4 C3 116.3(6)
C5 C4 C8 116.6(6)
C3 C4 C8 126.5(6)
O2 C5 C6 115.3(6)
O2 C5 C4 120.8(6)
C6 C5 C4 123.9(6)
C59 C6 C5 118.4(7)
C59 C6 H6 120.8
C5 C6 H6 120.8
C59 C7 C8 120.1(7)
C59 C7 C12 120.6(7)
C8 C7 C12 119.2(7)
C7 C8 C4 118.2(7)
C7 C8 C9 118.2(6)
C4 C8 C9 123.6(6)
C10 C9 C16 117.5(7)
C10 C9 C8 116.6(6)
C16 C9 C8 125.9(6)
C11 C10 C9 120.4(7)
C11 C10 C13 121.1(7)
C9 C10 C13 118.5(7)
C12 C11 C10 120.4(7)
C12 C11 H11 119.8
C10 C11 H11 119.8
C11 C12 C7 121.0(7)
C11 C12 H12 119.5
C7 C12 H12 119.5
C14 C13 C10 120.9(7)
C14 C13 H13 119.6
C10 C13 H13 119.6
C13 C14 C15 120.8(7)
C13 C14 H14 119.6
C15 C14 H14 119.6
C14 C15 C16 119.7(7)
C14 C15 C20 120.5(7)
C16 C15 C20 119.8(7)
C15 C16 C9 118.2(6)
C15 C16 C17 117.9(6)
C9 C16 C17 123.9(7)
C18 C17 C16 117.7(7)
C18 C17 C24 117.1(6)
C16 C17 C24 125.0(6)
C19 C18 C21 119.6(7)
C19 C18 C17 120.3(7)
C21 C18 C17 120.0(7)
C20 C19 C18 121.0(7)
C20 C19 H19 119.5
C18 C19 H19 119.5
C19 C20 C15 119.9(7)
C19 C20 H20 120.1
C15 C20 H20 120.1
C22 C21 C18 122.6(7)
C22 C21 H21 118.7
C18 C21 H21 118.7
C21 C22 C23 119.7(6)
C21 C22 H22 120.2
C23 C22 H22 120.2
C28 C23 C24 119.9(7)
C28 C23 C22 120.8(7)
C24 C23 C22 119.0(7)
C25 C24 C23 115.5(7)
C25 C24 C17 123.7(6)
C23 C24 C17 120.2(6)
C26 C25 C24 123.4(7)
C26 C25 H25 118.3
C24 C25 H25 118.3
C25 C26 C27 119.6(8)
C25 C26 H26 120.2
C27 C26 H26 120.2
C28 C27 C26 119.7(8)
C28 C27 H27 120.1
C26 C27 H27 120.1
C27 C28 C23 121.7(7)
C27 C28 H28 119.2
C23 C28 H28 119.2
O3 C29 O4 115.8(6)
O3 C29 C30 126.4(7)
O4 C29 C30 117.8(6)
C31 C30 C29 120.7(7)
C31 C30 H30 119.6
C29 C30 H30 119.6
C30 C31 C32 121.7(7)
C30 C31 H31 119.1
C32 C31 H31 119.1
C33 C32 C31 117.0(6)
C33 C32 C37 117.4(6)
C31 C32 C37 125.3(6)
O4 C33 C32 120.6(6)
O4 C33 C34 115.4(6)
C32 C33 C34 124.1(7)
C35 C34 C33 116.9(7)
C35 C34 H34 121.5
C33 C34 H34 121.5
C34 C35 C36 121.8(7)
C34 C35 H35 119.1
C36 C35 H35 119.1
C37 C36 C35 119.7(7)
C37 C36 C41 119.1(7)
C35 C36 C41 121.1(7)
C36 C37 C38 118.6(6)
C36 C37 C32 118.0(6)
C38 C37 C32 123.4(6)
C39 C38 C37 117.8(6)
C39 C38 C45 118.0(6)
C37 C38 C45 124.1(6)
C38 C39 C42 119.6(7)
C38 C39 C40 118.3(7)
C42 C39 C40 122.0(7)
C41 C40 C39 121.9(7)
C41 C40 H40 119.1
C39 C40 H40 119.1
C40 C41 C36 119.9(7)
C40 C41 H41 120.0
C36 C41 H41 120.0
C43 C42 C39 120.9(7)
C43 C42 H42 119.6
C39 C42 H42 119.6
C42 C43 C44 120.8(7)
C42 C43 H43 119.6
C44 C43 H43 119.6
C49 C44 C45 119.8(7)
C49 C44 C43 121.1(7)
C45 C44 C43 119.1(7)
C44 C45 C46 117.2(6)
C44 C45 C38 117.6(6)
C46 C45 C38 125.1(6)
C47 C46 C45 118.4(6)
C47 C46 C53 118.4(6)
C45 C46 C53 123.2(6)
C46 C47 C48 120.0(7)
C46 C47 C50 119.4(7)
C48 C47 C50 120.6(7)
C49 C48 C47 119.9(7)
C49 C48 H48 120.0
C47 C48 H48 120.0
C48 C49 C44 121.4(7)
C48 C49 H49 119.3
C44 C49 H49 119.3
C51 C50 C47 120.4(7)
C51 C50 H50 119.8
C47 C50 H50 119.8
C50 C51 C52 122.2(7)
C50 C51 H51 118.9
C52 C51 H51 118.9
C51 C52 C57 123.1(7)
C51 C52 C53 119.4(7)
C57 C52 C53 117.3(7)
C54 C53 C52 118.3(7)
C54 C53 C46 123.7(7)
C52 C53 C46 117.8(7)
C55 C54 C53 122.1(8)
C55 C54 H54 118.9
C53 C54 H54 118.9
C54 C55 C56 120.3(8)
C54 C55 H55 119.8
C56 C55 H55 119.8
C57 C56 C55 118.6(7)
C57 C56 H56 120.7
C55 C56 H56 120.7
C56 C57 C52 122.7(8)
C56 C57 H57 118.7
C52 C57 H57 118.7
Cl3 C58 Cl2 107.9(5)
Cl3 C58 Cl1 110.8(5)
Cl2 C58 Cl1 107.9(5)
Cl3 C58 H58 110.1
Cl2 C58 H58 110.1
Cl1 C58 H58 110.1
C6 C59 C7 121.3(7)
C6 C59 H59 119.4
C7 C59 H59 119.4
C5 O2 C1 123.0(6)
C29 O4 C33 121.7(5)

loop_
_geom_bond_atom_site_label_1
_geom_bond_atom_site_label_2
_geom_bond_distance
C1 O1 1.217(9)
C1 O2 1.381(9)
C1 C2 1.438(10)
C2 C3 1.340(9)
C2 H2 0.9300
C3 C4 1.418(9)
C3 H3 0.9300
C4 C5 1.407(10)
C4 C8 1.428(10)
C5 O2 1.375(8)
C5 C6 1.381(10)
C6 C59 1.348(11)
C6 H6 0.9300
C7 C59 1.408(11)
C7 C8 1.414(10)
C7 C12 1.431(10)
C8 C9 1.444(10)
C9 C10 1.430(10)
C9 C16 1.433(10)
C10 C11 1.405(11)
C10 C13 1.431(11)
C11 C12 1.349(12)
C11 H11 0.9300
C12 H12 0.9300
C13 C14 1.353(12)
C13 H13 0.9300
C14 C15 1.399(11)
C14 H14 0.9300
C15 C16 1.412(10)
C15 C20 1.431(11)
C16 C17 1.449(10)
C17 C18 1.422(10)
C17 C24 1.450(10)
C18 C19 1.410(11)
C18 C21 1.412(11)
C19 C20 1.368(11)
C19 H19 0.9300
C20 H20 0.9300
C21 C22 1.351(11)
C21 H21 0.9300
C22 C23 1.438(11)
C22 H22 0.9300
C23 C28 1.404(11)
C23 C24 1.428(10)
C24 C25 1.409(10)
C25 C26 1.368(10)
C25 H25 0.9300
C26 C27 1.390(12)
C26 H26 0.9300
C27 C28 1.357(13)
C27 H27 0.9300
C28 H28 0.9300
C29 O3 1.225(8)
C29 O4 1.371(9)
C29 C30 1.418(10)
C30 C31 1.339(10)
C30 H30 0.9300
C31 C32 1.420(10)
C31 H31 0.9300
C32 C33 1.388(9)
C32 C37 1.447(10)
C33 O4 1.381(8)
C33 C34 1.401(10)
C34 C35 1.375(10)
C34 H34 0.9300
C35 C36 1.419(10)
C35 H35 0.9300
C36 C37 1.403(10)
C36 C41 1.430(10)
C37 C38 1.433(10)
C38 C39 1.408(10)
C38 C45 1.449(10)
C39 C42 1.422(10)
C39 C40 1.425(11)
C40 C41 1.343(11)
C40 H40 0.9300
C41 H41 0.9300
C42 C43 1.341(11)
C42 H42 0.9300
C43 C44 1.429(11)
C43 H43 0.9300
C44 C49 1.409(10)
C44 C45 1.419(10)
C45 C46 1.445(10)
C46 C47 1.394(10)
C46 C53 1.458(10)
C47 C48 1.432(10)
C47 C50 1.451(11)
C48 C49 1.339(11)
C48 H48 0.9300
C49 H49 0.9300
C50 C51 1.324(11)
C50 H50 0.9300
C51 C52 1.405(11)
C51 H51 0.9300
C52 C57 1.414(11)
C52 C53 1.429(10)
C53 C54 1.398(10)
C54 C55 1.356(10)
C54 H54 0.9300
C55 C56 1.408(12)
C55 H55 0.9300
C56 C57 1.364(12)
C56 H56 0.9300
C57 H57 0.9300
C58 Cl3 1.719(9)
C58 Cl2 1.728(9)
C58 Cl1 1.741(9)
C58 H58 0.9800
C59 H59 0.9300

loop_
_geom_torsion_atom_site_label_1
_geom_torsion_atom_site_label_2
_geom_torsion_atom_site_label_3
_geom_torsion_atom_site_label_4
_geom_torsion
O1 C1 C2 C3 180.0(7)
O2 C1 C2 C3 -4.5(10)
C1 C2 C3 C4 2.9(10)
C2 C3 C4 C5 3.1(9)
C2 C3 C4 C8 174.0(7)
C3 C4 C5 O2 -7.4(9)
C8 C4 C5 O2 -179.2(6)
C3 C4 C5 C6 170.6(6)
C8 C4 C5 C6 -1.3(10)
O2 C5 C6 C59 171.4(6)
C4 C5 C6 C59 -6.7(11)
C59 C7 C8 C4 -13.4(10)
C12 C7 C8 C4 162.4(6)
C59 C7 C8 C9 169.3(6)
C12 C7 C8 C9 -14.9(10)
C5 C4 C8 C7 11.1(9)
C3 C4 C8 C7 -159.8(7)
C5 C4 C8 C9 -171.8(6)
C3 C4 C8 C9 17.3(11)
C7 C8 C9 C10 24.2(9)
C4 C8 C9 C10 -153.0(7)
C7 C8 C9 C16 -157.9(7)
C4 C8 C9 C16 24.9(11)
C16 C9 C10 C11 164.2(7)
C8 C9 C10 C11 -17.8(10)
C16 C9 C10 C13 -14.9(10)
C8 C9 C10 C13 163.1(6)
C9 C10 C11 C12 1.3(11)
C13 C10 C11 C12 -179.6(7)
C10 C11 C12 C7 9.0(11)
C59 C7 C12 C11 173.8(7)
C8 C7 C12 C11 -2.0(11)
C11 C10 C13 C14 178.2(7)
C9 C10 C13 C14 -2.7(11)
C10 C13 C14 C15 10.7(11)
C13 C14 C15 C16 -0.5(11)
C13 C14 C15 C20 179.6(7)
C14 C15 C16 C9 -17.3(10)
C20 C15 C16 C9 162.5(6)
C14 C15 C16 C17 161.2(6)
C20 C15 C16 C17 -18.9(10)
C10 C9 C16 C15 24.7(9)
C8 C9 C16 C15 -153.1(7)
C10 C9 C16 C17 -153.7(7)
C8 C9 C16 C17 28.4(10)
C15 C16 C17 C18 21.6(9)
C9 C16 C17 C18 -159.9(6)
C15 C16 C17 C24 -152.4(7)
C9 C16 C17 C24 26.1(10)
C16 C17 C18 C19 -10.9(9)
C24 C17 C18 C19 163.6(6)
C16 C17 C18 C21 172.6(6)
C24 C17 C18 C21 -12.9(9)
C21 C18 C19 C20 173.3(7)
C17 C18 C19 C20 -3.2(11)
C18 C19 C20 C15 6.4(11)
C14 C15 C20 C19 -175.2(7)
C16 C15 C20 C19 5.0(11)
C19 C18 C21 C22 -171.5(7)
C17 C18 C21 C22 5.1(11)
C18 C21 C22 C23 4.8(11)
C21 C22 C23 C28 168.5(7)
C21 C22 C23 C24 -6.3(10)
C28 C23 C24 C25 -5.2(9)
C22 C23 C24 C25 169.7(6)
C28 C23 C24 C17 -176.8(6)
C22 C23 C24 C17 -2.0(9)
C18 C17 C24 C25 -159.6(6)
C16 C17 C24 C25 14.4(10)
C18 C17 C24 C23 11.3(9)
C16 C17 C24 C23 -174.6(6)
C23 C24 C25 C26 3.7(10)
C17 C24 C25 C26 175.1(6)
C24 C25 C26 C27 -0.1(11)
C25 C26 C27 C28 -2.3(11)
C26 C27 C28 C23 0.7(12)
C24 C23 C28 C27 3.1(11)
C22 C23 C28 C27 -171.6(7)
O3 C29 C30 C31 178.9(7)
O4 C29 C30 C31 -3.9(10)
C29 C30 C31 C32 0.2(10)
C30 C31 C32 C33 5.7(10)
C30 C31 C32 C37 179.8(6)
C31 C32 C33 O4 -7.9(9)
C37 C32 C33 O4 177.5(6)
C31 C32 C33 C34 169.9(6)
C37 C32 C33 C34 -4.7(10)
O4 C33 C34 C35 171.7(6)
C32 C33 C34 C35 -6.2(11)
C33 C34 C35 C36 6.7(11)
C34 C35 C36 C37 3.8(11)
C34 C35 C36 C41 -173.6(7)
C35 C36 C37 C38 167.2(6)
C41 C36 C37 C38 -15.2(10)
C35 C36 C37 C32 -14.8(9)
C41 C36 C37 C32 162.7(6)
C33 C32 C37 C36 15.1(9)
C31 C32 C37 C36 -159.0(6)
C33 C32 C37 C38 -167.0(6)
C31 C32 C37 C38 18.9(10)
C36 C37 C38 C39 25.0(10)
C32 C37 C38 C39 -152.9(7)
C36 C37 C38 C45 -158.5(6)
C32 C37 C38 C45 23.7(10)
C37 C38 C39 C42 163.2(6)
C45 C38 C39 C42 -13.5(10)
C37 C38 C39 C40 -18.6(10)
C45 C38 C39 C40 164.6(6)
C38 C39 C40 C41 2.6(11)
C42 C39 C40 C41 -179.3(7)
C39 C40 C41 C36 7.4(11)
C37 C36 C41 C40 -0.9(11)
C35 C36 C41 C40 176.6(7)
C38 C39 C42 C43 -3.5(11)
C40 C39 C42 C43 178.4(7)
C39 C42 C43 C44 10.8(11)
C42 C43 C44 C49 177.5(7)
C42 C43 C44 C45 -0.5(10)
C49 C44 C45 C46 -14.2(9)
C43 C44 C45 C46 163.9(6)
C49 C44 C45 C38 165.7(6)
C43 C44 C45 C38 -16.3(9)
C39 C38 C45 C44 23.1(9)
C37 C38 C45 C44 -153.4(7)
C39 C38 C45 C46 -157.1(6)
C37 C38 C45 C46 26.4(10)
C44 C45 C46 C47 21.1(9)
C38 C45 C46 C47 -158.7(6)
C44 C45 C46 C53 -157.2(6)
C38 C45 C46 C53 23.0(10)
C45 C46 C47 C48 -14.0(9)
C53 C46 C47 C48 164.4(6)
C45 C46 C47 C50 167.0(6)
C53 C46 C47 C50 -14.6(9)
C46 C47 C48 C49 -0.7(10)
C50 C47 C48 C49 178.4(7)
C47 C48 C49 C44 8.0(10)
C45 C44 C49 C48 -0.3(10)
C43 C44 C49 C48 -178.3(7)
C46 C47 C50 C51 2.3(10)
C48 C47 C50 C51 -176.8(7)
C47 C50 C51 C52 7.5(11)
C50 C51 C52 C57 170.7(7)
C50 C51 C52 C53 -4.2(11)
C51 C52 C53 C54 166.3(6)
C57 C52 C53 C54 -8.9(10)
C51 C52 C53 C46 -8.3(9)
C57 C52 C53 C46 176.5(6)
C47 C46 C53 C54 -156.8(6)
C45 C46 C53 C54 21.4(10)
C47 C46 C53 C52 17.5(9)
C45 C46 C53 C52 -164.2(6)
C52 C53 C54 C55 6.7(10)
C46 C53 C54 C55 -179.0(6)
C53 C54 C55 C56 0.7(11)
C54 C55 C56 C57 -5.6(11)
C55 C56 C57 C52 3.1(12)
C51 C52 C57 C56 -170.8(7)
C53 C52 C57 C56 4.2(11)
C5 C6 C59 C7 4.6(11)
C8 C7 C59 C6 5.5(11)
C12 C7 C59 C6 -170.3(7)
C6 C5 O2 C1 -172.2(6)
C4 C5 O2 C1 6.0(10)
O1 C1 O2 C5 176.1(6)
C2 C1 O2 C5 0.1(9)
O3 C29 O4 C33 179.1(6)
C30 C29 O4 C33 1.6(9)
C32 C33 O4 C29 4.4(9)
C34 C33 O4 C29 -173.5(6)
